data_7014424
loop_
_publ_author_name
'Pereira, Cynthia L. M.'
'Pedroso, Emerson F.'
'Doriguetto, Ant\^onio C'
'Ellena, Javier A.'
'Boubekeur, Kamal'
'Filali, Yasmine'
'Journaux, Yves'
'Novak, Miguel A.'
'Stumpf, Humberto O.'

_publ_section_title
;
 Design of 1D and 2D molecule-based magnets with the ligand
 4,5-dimethyl-1,2-phenylenebis(oxamato).
;
_journal_issue 3
_journal_name_full 'Dalton transactions (Cambridge, England : 2003)'
_journal_page_first 746
_journal_page_last 754
_journal_paper_doi 10.1039/c0dt00796j
_journal_volume 40
_journal_year 2011
_chemical_formula_moiety 'C18 H26 Cu Mn N2 O9 S3, C2 H6 O S'
_chemical_formula_sum 'C20 H32 Cu Mn N2 O10 S4'
_chemical_formula_weight 707.2
_chemical_name_systematic
;
?
;
_space_group_IT_number 2
_symmetry_cell_setting triclinic
_symmetry_space_group_name_Hall '-P 1'
_symmetry_space_group_name_H-M 'P -1'
_atom_sites_solution_hydrogens geom
_atom_sites_solution_primary direct
_atom_sites_solution_secondary difmap
_audit_creation_date 2009-12-28T16:58:20-00:00
_audit_creation_method 'WinGX routine CIF_UPDATE'
_cell_angle_alpha 93.146(17)
_cell_angle_beta 98.93(2)
_cell_angle_gamma 110.158(14)
_cell_formula_units_Z 2
_cell_length_a 8.5580(11)
_cell_length_b 10.1730(15)
_cell_length_c 18.201(6)
_cell_measurement_reflns_used 50
_cell_measurement_temperature 250(2)
_cell_measurement_theta_max 19.31
_cell_measurement_theta_min 3.41
_cell_volume 1459.4(6)
_computing_cell_refinement 'DIRAX/LSQ (Duisenberg & Schreurs, 1989-2000)'
_computing_data_collection 'COLLECT (Nonius BV, 1997-2000)'
_computing_data_reduction 'EvalCCD (Duisenberg & Schreurs 1990-2000)'
_computing_molecular_graphics 'DIAMOND (Brandenburg, 1999)'
_computing_publication_material 'SHELXL-97 (Sheldrick, 1997)'
_computing_structure_refinement 'SHELXL-97 (Sheldrick, 1997)'
_computing_structure_solution 'SHELXS-97 (Sheldrick, 1990)'
_diffrn_ambient_temperature 250(2)
_diffrn_detector_area_resol_mean 9
_diffrn_measured_fraction_theta_full 0.989
_diffrn_measured_fraction_theta_max 0.989
_diffrn_measurement_device '95mm CCD camera on \k-goniostat'
_diffrn_measurement_device_type KappaCCD
_diffrn_measurement_method CCD
_diffrn_radiation_monochromator 'horizonally mounted graphite crystal'
_diffrn_radiation_type MoK\a
_diffrn_radiation_wavelength 0.71073
_diffrn_reflns_av_R_equivalents 0.0581
_diffrn_reflns_limit_h_max 10
_diffrn_reflns_limit_h_min -12
_diffrn_reflns_limit_k_max 14
_diffrn_reflns_limit_k_min -14
_diffrn_reflns_limit_l_max 25
_diffrn_reflns_limit_l_min -24
_diffrn_reflns_number 23081
_diffrn_reflns_theta_full 30
_diffrn_reflns_theta_max 30
_diffrn_reflns_theta_min 3.03
_diffrn_standards_decay_% 0
_diffrn_standards_number 0
_exptl_absorpt_coefficient_mu 1.499
_exptl_absorpt_correction_type multi-scan
_exptl_absorpt_process_details
;
R.H. Blessing, Acta Cryst. (1995), A51, 33-38
;
_exptl_crystal_colour 'pale green'
_exptl_crystal_density_diffrn 1.609
_exptl_crystal_density_meas ?
_exptl_crystal_density_method 'not measured'
_exptl_crystal_description plate-like
_exptl_crystal_F_000 728
_exptl_crystal_size_max 0.21
_exptl_crystal_size_mid 0.18
_exptl_crystal_size_min 0.03
_refine_diff_density_max 2.017
_refine_diff_density_min -2.176
_refine_diff_density_rms 0.177
_refine_ls_extinction_method none
_refine_ls_goodness_of_fit_ref 1.056
_refine_ls_hydrogen_treatment constr
_refine_ls_matrix_type full
_refine_ls_number_parameters 373
_refine_ls_number_reflns 8152
_refine_ls_number_restraints 0
_refine_ls_restrained_S_all 1.056
_refine_ls_R_factor_all 0.1013
_refine_ls_R_factor_gt 0.053
_refine_ls_shift/su_max 0
_refine_ls_shift/su_mean 0
_refine_ls_structure_factor_coef Fsqd
_refine_ls_weighting_details 'calc w=1/[\s^2^(Fo^2^)+(0.1200P)^2^+11.0726P] where P=(Fo^2^+2Fc^2^)/3'
_refine_ls_weighting_scheme calc
_refine_ls_wR_factor_gt 0.1281
_refine_ls_wR_factor_ref 0.1543
_reflns_number_gt 3998
_reflns_number_total 8152
_reflns_threshold_expression >2sigma(I)
_cod_data_source_file C0DT00796J.TXT
_cod_data_source_block archive-mncudmso
_cod_depositor_comments
;
The following automatic conversions were performed:

'_exptl_crystal_density_meas' value 'not measured' was changed to '?'
- the value is perceived as not measured.

Automatic conversion script
Id: cif_fix_values 3008 2015-01-20 13:52:24Z robertas 
;
_cod_database_code 7014424

loop_
_symmetry_equiv_pos_as_xyz
'x, y, z'
'-x, -y, -z'

loop_
_atom_site_label
_atom_site_type_symbol
_atom_site_fract_x
_atom_site_fract_y
_atom_site_fract_z
_atom_site_U_iso_or_equiv
_atom_site_adp_type
_atom_site_occupancy
_atom_site_symmetry_multiplicity
_atom_site_calc_flag
_atom_site_refinement_flags
_atom_site_disorder_assembly
_atom_site_disorder_group
Cu1 Cu 0.75770(13) 0.07285(10) 0.31637(5) 0.0311(3) Uani 1 1 d . . .
Mn1 Mn 1.21363(16) 0.58713(13) 0.28586(7) 0.0319(3) Uani 1 1 d . . .
S1 S 1.1149(5) 0.7266(4) 0.42940(15) 0.0605(8) Uani 1 1 d . . .
S2 S 1.2870(3) 0.4247(3) 0.13017(13) 0.0423(5) Uani 1 1 d . . .
S3 S 0.5428(16) 0.2482(15) 0.3863(4) 0.224(6) Uani 1 1 d . . .
O1 O 0.6939(8) -0.1029(6) 0.3659(3) 0.0373(14) Uani 1 1 d . . .
O2 O 0.4679(8) -0.3012(6) 0.3551(3) 0.0377(14) Uani 1 1 d . . .
O3 O 0.3229(7) -0.2338(6) 0.2262(3) 0.0374(14) Uani 1 1 d . . .
O4 O 0.9872(7) 0.2023(6) 0.3679(3) 0.0386(14) Uani 1 1 d . . .
O5 O 1.1639(8) 0.4206(7) 0.3619(3) 0.0381(14) Uani 1 1 d . . .
O6 O 0.9652(7) 0.4342(6) 0.2331(3) 0.0351(13) Uani 1 1 d . . .
O7 O 0.6373(15) 0.1787(13) 0.3966(5) 0.088(4) Uani 1 1 d . . .
O8 O 1.0949(10) 0.7064(8) 0.3456(4) 0.0510(17) Uani 1 1 d . A .
O9 O 1.3180(9) 0.4730(8) 0.2128(4) 0.0501(17) Uani 1 1 d . . .
N1 N 0.5619(8) -0.0322(7) 0.2412(4) 0.0299(14) Uani 1 1 d . . .
N2 N 0.7912(8) 0.2104(7) 0.2447(4) 0.0299(14) Uani 1 1 d . . .
C1 C 0.5483(11) -0.1866(8) 0.3330(5) 0.0327(17) Uani 1 1 d . . .
C2 C 0.4647(9) -0.1520(8) 0.2595(5) 0.0291(16) Uani 1 1 d . . .
C3 C 0.5356(9) 0.0379(8) 0.1793(4) 0.0267(15) Uani 1 1 d . . .
C4 C 0.4002(10) -0.0125(8) 0.1182(4) 0.0302(16) Uani 1 1 d . . .
H4 H 0.3165 -0.1004 0.117 0.036 Uiso 1 1 calc R . .
C5 C 0.3904(10) 0.0684(8) 0.0592(4) 0.0291(16) Uani 1 1 d . . .
C6 C 0.5131(11) 0.2016(9) 0.0610(4) 0.0320(17) Uani 1 1 d . . .
C7 C 0.6459(10) 0.2522(9) 0.1224(4) 0.0300(16) Uani 1 1 d . . .
H7 H 0.7266 0.3419 0.1245 0.036 Uiso 1 1 calc R . .
C8 C 0.6602(10) 0.1717(8) 0.1805(4) 0.0280(15) Uani 1 1 d . . .
C9 C 0.9248(10) 0.3252(8) 0.2658(4) 0.0267(15) Uani 1 1 d . . .
C10 C 1.0312(9) 0.3157(8) 0.3374(4) 0.0260(15) Uani 1 1 d . . .
C11 C 0.2453(12) 0.0045(11) -0.0067(5) 0.040(2) Uani 1 1 d . . .
H11A H 0.1919 0.0715 -0.0187 0.06 Uiso 1 1 calc R . .
H11B H 0.164 -0.0788 0.0061 0.06 Uiso 1 1 calc R . .
H11C H 0.288 -0.0196 -0.0492 0.06 Uiso 1 1 calc R . .
C12 C 0.5036(13) 0.2907(11) -0.0017(5) 0.042(2) Uani 1 1 d . . .
H12A H 0.5081 0.2421 -0.0476 0.063 Uiso 1 1 calc R . .
H12B H 0.5973 0.3788 0.0094 0.063 Uiso 1 1 calc R . .
H12C H 0.3993 0.3082 -0.0069 0.063 Uiso 1 1 calc R . .
C13A C 1.181(17) 0.917(5) 0.460(5) 0.27(7) Uani 0.5 1 d P A 1
H13A H 1.2884 0.9654 0.4466 0.408 Uiso 0.5 1 calc PR A 1
H13B H 1.1896 0.9313 0.513 0.408 Uiso 0.5 1 calc PR A 1
H13C H 1.0979 0.9519 0.4354 0.408 Uiso 0.5 1 calc PR A 1
C14A C 0.908(8) 0.679(10) 0.449(2) 0.14(3) Uani 0.5 1 d P A 1
H14A H 0.8745 0.76 0.4501 0.205 Uiso 0.5 1 calc PR A 1
H14B H 0.9059 0.6442 0.4973 0.205 Uiso 0.5 1 calc PR A 1
H14C H 0.83 0.6067 0.4115 0.205 Uiso 0.5 1 calc PR A 1
C13B C 1.133(9) 0.895(5) 0.4525(16) 0.12(2) Uani 0.5 1 d P A 2
H13D H 1.2235 0.9579 0.4322 0.185 Uiso 0.5 1 calc PR A 2
H13E H 1.1556 0.916 0.506 0.185 Uiso 0.5 1 calc PR A 2
H13F H 1.0286 0.9074 0.4323 0.185 Uiso 0.5 1 calc PR A 2
C14B C 0.909(7) 0.624(9) 0.443(3) 0.15(4) Uani 0.5 1 d P A 2
H14D H 0.8434 0.6829 0.4458 0.227 Uiso 0.5 1 calc PR A 2
H14E H 0.9173 0.5811 0.4882 0.227 Uiso 0.5 1 calc PR A 2
H14F H 0.8549 0.5514 0.4012 0.227 Uiso 0.5 1 calc PR A 2
C15 C 1.1422(15) 0.4967(14) 0.0841(6) 0.057(3) Uani 1 1 d . . .
H15A H 1.0415 0.469 0.1054 0.086 Uiso 1 1 calc R . .
H15B H 1.1134 0.4624 0.0318 0.086 Uiso 1 1 calc R . .
H15C H 1.1932 0.5977 0.0902 0.086 Uiso 1 1 calc R . .
C16 C 1.1442(17) 0.2473(12) 0.1197(8) 0.063(3) Uani 1 1 d . . .
H16A H 1.196 0.1922 0.1488 0.095 Uiso 1 1 calc R . .
H16B H 1.1169 0.2095 0.0679 0.095 Uiso 1 1 calc R . .
H16C H 1.0425 0.2443 0.1368 0.095 Uiso 1 1 calc R . .
C17 C 0.468(3) 0.312(3) 0.4596(8) 0.122(9) Uani 1 1 d . . .
H17A H 0.3898 0.2342 0.478 0.183 Uiso 1 1 calc R . .
H17B H 0.4128 0.3744 0.4418 0.183 Uiso 1 1 calc R . .
H17C H 0.5621 0.3618 0.4993 0.183 Uiso 1 1 calc R . .
C18 C 0.432(6) 0.264(6) 0.3145(11) 0.30(3) Uani 1 1 d . . .
H18A H 0.4439 0.2092 0.2726 0.452 Uiso 1 1 calc R . .
H18B H 0.4679 0.3618 0.3059 0.452 Uiso 1 1 calc R . .
H18C H 0.3157 0.2323 0.3202 0.452 Uiso 1 1 calc R . .
S4 S -0.0681(3) -0.2834(3) 0.16729(14) 0.0443(6) Uani 1 1 d . . .
O10 O -0.1025(13) -0.2908(12) 0.0827(4) 0.075(3) Uani 1 1 d . . .
C19 C -0.0075(18) -0.1032(13) 0.2033(8) 0.068(3) Uani 1 1 d . . .
H19A H 0.0985 -0.0497 0.1899 0.102 Uiso 1 1 calc R . .
H19B H 0.0047 -0.0954 0.2569 0.102 Uiso 1 1 calc R . .
H19C H -0.0928 -0.0673 0.1827 0.102 Uiso 1 1 calc R . .
C20 C -0.2662(16) -0.3453(15) 0.1965(8) 0.067(3) Uani 1 1 d . . .
H20A H -0.3417 -0.3064 0.1692 0.1 Uiso 1 1 calc R . .
H20B H -0.2508 -0.3168 0.2491 0.1 Uiso 1 1 calc R . .
H20C H -0.3135 -0.4463 0.1872 0.1 Uiso 1 1 calc R . .

loop_
_atom_site_aniso_label
_atom_site_aniso_U_11
_atom_site_aniso_U_22
_atom_site_aniso_U_33
_atom_site_aniso_U_23
_atom_site_aniso_U_13
_atom_site_aniso_U_12
Cu1 0.0269(5) 0.0289(5) 0.0292(5) 0.0061(4) -0.0015(4) 0.0020(4)
Mn1 0.0283(6) 0.0285(6) 0.0309(6) 0.0026(5) 0.0059(5) 0.0001(5)
S1 0.081(2) 0.0769(19) 0.0333(12) 0.0009(12) -0.0015(12) 0.0468(17)
S2 0.0351(12) 0.0534(13) 0.0376(11) -0.0022(10) 0.0075(9) 0.0157(10)
S3 0.324(13) 0.408(15) 0.094(4) 0.014(6) 0.042(6) 0.324(13)
O1 0.030(3) 0.032(3) 0.039(3) 0.011(2) -0.006(2) 0.002(2)
O2 0.035(3) 0.034(3) 0.036(3) 0.008(2) 0.000(2) 0.004(2)
O3 0.027(3) 0.037(3) 0.035(3) 0.010(2) -0.004(2) -0.002(2)
O4 0.028(3) 0.041(3) 0.039(3) 0.012(3) -0.004(2) 0.006(3)
O5 0.028(3) 0.043(3) 0.035(3) 0.009(3) -0.001(2) 0.004(3)
O6 0.031(3) 0.032(3) 0.036(3) 0.011(2) 0.001(2) 0.003(2)
O7 0.116(8) 0.141(9) 0.048(5) -0.004(5) 0.005(5) 0.106(8)
O8 0.064(5) 0.058(4) 0.034(3) 0.000(3) 0.010(3) 0.027(4)
O9 0.042(4) 0.069(5) 0.040(4) -0.006(3) 0.000(3) 0.025(3)
N1 0.024(3) 0.029(3) 0.029(3) 0.005(3) -0.003(2) 0.003(3)
N2 0.025(3) 0.037(3) 0.024(3) 0.008(3) 0.003(2) 0.006(3)
C1 0.031(4) 0.021(3) 0.040(4) 0.001(3) 0.005(3) 0.002(3)
C2 0.016(3) 0.026(3) 0.036(4) -0.007(3) 0.001(3) 0.000(3)
C3 0.018(3) 0.030(4) 0.028(4) 0.006(3) 0.004(3) 0.003(3)
C4 0.028(4) 0.027(4) 0.028(4) 0.000(3) -0.001(3) 0.003(3)
C5 0.027(4) 0.034(4) 0.026(3) 0.003(3) -0.001(3) 0.013(3)
C6 0.033(4) 0.034(4) 0.029(4) 0.007(3) 0.004(3) 0.013(3)
C7 0.026(4) 0.035(4) 0.027(4) 0.004(3) 0.005(3) 0.008(3)
C8 0.026(4) 0.027(3) 0.027(3) 0.005(3) 0.006(3) 0.003(3)
C9 0.028(4) 0.029(4) 0.024(3) 0.006(3) 0.007(3) 0.009(3)
C10 0.023(4) 0.023(3) 0.028(4) 0.005(3) 0.005(3) 0.003(3)
C11 0.035(5) 0.054(5) 0.026(4) -0.001(4) -0.005(3) 0.017(4)
C12 0.043(5) 0.052(5) 0.034(4) 0.010(4) 0.007(4) 0.020(4)
C13A 0.52(18) 0.04(2) 0.24(8) -0.03(3) -0.05(9) 0.14(5)
C14A 0.14(4) 0.29(8) 0.038(16) 0.00(3) 0.001(19) 0.16(5)
C13B 0.24(6) 0.12(4) 0.022(11) -0.024(15) -0.05(2) 0.12(4)
C14B 0.11(4) 0.24(8) 0.10(4) 0.02(4) 0.10(3) 0.03(4)
C15 0.055(7) 0.085(8) 0.034(5) -0.001(5) 0.004(4) 0.031(6)
C16 0.058(7) 0.052(6) 0.075(8) -0.016(6) 0.014(6) 0.017(5)
C17 0.159(19) 0.22(2) 0.043(7) -0.020(10) 0.000(9) 0.144(19)
C18 0.42(6) 0.69(9) 0.062(11) 0.11(3) 0.09(2) 0.51(7)
S4 0.0386(12) 0.0518(13) 0.0453(13) 0.0052(10) 0.0042(10) 0.0212(11)
O10 0.081(6) 0.129(8) 0.040(4) 0.010(5) 0.011(4) 0.068(6)
C19 0.070(8) 0.054(7) 0.080(9) 0.008(6) 0.018(7) 0.021(6)
C20 0.049(7) 0.078(8) 0.081(9) 0.007(7) 0.029(6) 0.025(6)

loop_
_atom_type_symbol
_atom_type_description
_atom_type_scat_dispersion_real
_atom_type_scat_dispersion_imag
_atom_type_scat_source
C C 0.0033 0.0016 'International Tables Vol C Tables 4.2.6.8 and 6.1.1.4'
H H 0 0 'International Tables Vol C Tables 4.2.6.8 and 6.1.1.4'
Cu Cu 0.3201 1.2651 'International Tables Vol C Tables 4.2.6.8 and 6.1.1.4'
Mn Mn 0.3368 0.7283 'International Tables Vol C Tables 4.2.6.8 and 6.1.1.4'
N N 0.0061 0.0033 'International Tables Vol C Tables 4.2.6.8 and 6.1.1.4'
O O 0.0106 0.006 'International Tables Vol C Tables 4.2.6.8 and 6.1.1.4'
S S 0.1246 0.1234 'International Tables Vol C Tables 4.2.6.8 and 6.1.1.4'

loop_
_geom_angle_atom_site_label_1
_geom_angle_atom_site_label_2
_geom_angle_atom_site_label_3
_geom_angle
_geom_angle_site_symmetry_1
_geom_angle_site_symmetry_3
_geom_angle_publ_flag
N1 Cu1 N2 82.8(3) . . ?
N1 Cu1 O1 84.1(2) . . ?
N2 Cu1 O1 165.1(3) . . ?
N1 Cu1 O4 163.3(3) . . ?
N2 Cu1 O4 82.8(3) . . ?
O1 Cu1 O4 109.0(2) . . ?
N1 Cu1 O7 101.0(4) . . ?
N2 Cu1 O7 97.8(4) . . ?
O1 Cu1 O7 91.5(4) . . ?
O4 Cu1 O7 89.4(4) . . ?
O3 Mn1 O8 90.5(3) . . ?
O3 Mn1 O6 117.0(2) . . ?
O8 Mn1 O6 90.8(3) . . ?
O3 Mn1 O9 85.4(3) . . ?
O8 Mn1 O9 172.9(3) . . ?
O6 Mn1 O9 86.1(3) . . ?
O3 Mn1 O2 76.4(2) . . ?
O8 Mn1 O2 93.5(3) . . ?
O6 Mn1 O2 165.9(2) . . ?
O9 Mn1 O2 91.1(3) . . ?
O3 Mn1 O5 166.5(2) . . ?
O8 Mn1 O5 92.8(3) . . ?
O6 Mn1 O5 76.1(2) . . ?
O9 Mn1 O5 92.6(3) . . ?
O2 Mn1 O5 90.3(2) . . ?
O8 S1 C13B 106.3(12) . . ?
O8 S1 C14B 102(2) . . ?
C13B S1 C14B 105(4) . . ?
O8 S1 C14A 106.4(15) . . ?
C13B S1 C14A 86(4) . . ?
O8 S1 C13A 108(3) . . ?
C14B S1 C13A 115(5) . . ?
C14A S1 C13A 96(5) . . ?
O9 S2 C15 107.4(5) . . ?
O9 S2 C16 104.6(6) . . ?
C15 S2 C16 96.9(6) . . ?
O7 S3 C18 131.3(12) . . ?
O7 S3 C17 122.2(9) . . ?
C18 S3 C17 104.7(10) . . ?
C1 O1 Cu1 109.4(5) . . ?
C1 O2 Mn1 113.7(5) 1_665 . ?
C2 O3 Mn1 113.2(5) 1_665 . ?
C10 O4 Cu1 110.3(5) . . ?
C10 O5 Mn1 113.4(5) . . ?
C9 O6 Mn1 112.0(5) . . ?
S3 O7 Cu1 133.0(7) . . ?
S1 O8 Mn1 124.1(4) . . ?
S2 O9 Mn1 136.3(4) . . ?
C2 N1 C3 129.7(6) . . ?
C2 N1 Cu1 115.0(5) . . ?
C3 N1 Cu1 114.9(5) . . ?
C9 N2 C8 131.3(7) . . ?
C9 N2 Cu1 114.7(5) . . ?
C8 N2 Cu1 113.9(5) . . ?
O2 C1 O1 124.3(8) 1_445 . ?
O2 C1 C2 116.2(7) 1_445 . ?
O1 C1 C2 119.4(7) . . ?
O3 C2 N1 129.2(7) 1_445 . ?
O3 C2 C1 120.1(7) 1_445 . ?
N1 C2 C1 110.7(6) . . ?
N1 C3 C4 126.4(7) . . ?
N1 C3 C8 114.7(6) . . ?
C4 C3 C8 118.9(7) . . ?
C5 C4 C3 120.5(7) . . ?
C5 C4 H4 119.8 . . ?
C3 C4 H4 119.8 . . ?
C6 C5 C4 120.5(7) . . ?
C6 C5 C11 121.9(7) . . ?
C4 C5 C11 117.7(7) . . ?
C7 C6 C5 118.8(7) . . ?
C7 C6 C12 120.0(8) . . ?
C5 C6 C12 121.2(7) . . ?
C8 C7 C6 121.5(7) . . ?
C8 C7 H7 119.3 . . ?
C6 C7 H7 119.3 . . ?
C7 C8 C3 119.8(7) . . ?
C7 C8 N2 126.6(7) . . ?
C3 C8 N2 113.7(6) . . ?
O6 C9 N2 126.8(7) . . ?
O6 C9 C10 121.2(7) . . ?
N2 C9 C10 112.0(6) . . ?
O5 C10 O4 124.1(7) . . ?
O5 C10 C9 116.8(6) . . ?
O4 C10 C9 119.1(6) . . ?
C5 C11 H11A 109.5 . . ?
C5 C11 H11B 109.5 . . ?
H11A C11 H11B 109.5 . . ?
C5 C11 H11C 109.5 . . ?
H11A C11 H11C 109.5 . . ?
H11B C11 H11C 109.5 . . ?
C6 C12 H12A 109.5 . . ?
C6 C12 H12B 109.5 . . ?
H12A C12 H12B 109.5 . . ?
C6 C12 H12C 109.5 . . ?
H12A C12 H12C 109.5 . . ?
H12B C12 H12C 109.5 . . ?
S1 C13A H13A 109 . . ?
S1 C13A H13B 109 . . ?
S1 C13A H13C 109 . . ?
S1 C14A H14A 109.5 . . ?
S1 C14A H14B 109.5 . . ?
S1 C14A H14C 109.5 . . ?
S1 C13B H13D 109.5 . . ?
S1 C13B H13E 109.4 . . ?
H13D C13B H13E 109.5 . . ?
S1 C13B H13F 109.5 . . ?
H13D C13B H13F 109.5 . . ?
H13E C13B H13F 109.5 . . ?
S1 C14B H14D 109.4 . . ?
S1 C14B H14E 109.5 . . ?
H14D C14B H14E 109.5 . . ?
S1 C14B H14F 109.5 . . ?
H14D C14B H14F 109.5 . . ?
H14E C14B H14F 109.5 . . ?
S2 C15 H15A 109.5 . . ?
S2 C15 H15B 109.5 . . ?
H15A C15 H15B 109.5 . . ?
S2 C15 H15C 109.5 . . ?
H15A C15 H15C 109.5 . . ?
H15B C15 H15C 109.5 . . ?
S2 C16 H16A 109.5 . . ?
S2 C16 H16B 109.5 . . ?
H16A C16 H16B 109.5 . . ?
S2 C16 H16C 109.5 . . ?
H16A C16 H16C 109.5 . . ?
H16B C16 H16C 109.5 . . ?
S3 C17 H17A 109.5 . . ?
S3 C17 H17B 109.5 . . ?
H17A C17 H17B 109.5 . . ?
S3 C17 H17C 109.5 . . ?
H17A C17 H17C 109.5 . . ?
H17B C17 H17C 109.5 . . ?
S3 C18 H18A 109.5 . . ?
S3 C18 H18B 109.5 . . ?
H18A C18 H18B 109.5 . . ?
S3 C18 H18C 109.5 . . ?
H18A C18 H18C 109.5 . . ?
H18B C18 H18C 109.5 . . ?
O10 S4 C20 107.6(6) . . ?
O10 S4 C19 107.0(7) . . ?
C20 S4 C19 97.3(7) . . ?
S4 C19 H19A 109.5 . . ?
S4 C19 H19B 109.5 . . ?
H19A C19 H19B 109.5 . . ?
S4 C19 H19C 109.5 . . ?
H19A C19 H19C 109.5 . . ?
H19B C19 H19C 109.5 . . ?
S4 C20 H20A 109.5 . . ?
S4 C20 H20B 109.5 . . ?
H20A C20 H20B 109.5 . . ?
S4 C20 H20C 109.5 . . ?
H20A C20 H20C 109.5 . . ?
H20B C20 H20C 109.5 . . ?

loop_
_geom_bond_atom_site_label_1
_geom_bond_atom_site_label_2
_geom_bond_distance
_geom_bond_site_symmetry_2
_geom_bond_publ_flag
Cu1 N1 1.927(6) . ?
Cu1 N2 1.945(6) . ?
Cu1 O1 1.991(6) . ?
Cu1 O4 1.995(6) . ?
Cu1 O7 2.327(9) . ?
Mn1 O3 2.175(6) . ?
Mn1 O8 2.176(8) . ?
Mn1 O6 2.188(6) . ?
Mn1 O9 2.198(7) . ?
Mn1 O2 2.214(6) . ?
Mn1 O5 2.216(6) . ?
S1 O8 1.503(7) . ?
S1 C13B 1.69(4) . ?
S1 C14B 1.77(5) . ?
S1 C14A 1.77(6) . ?
S1 C13A 1.84(4) . ?
S2 O9 1.510(7) . ?
S2 C15 1.774(12) . ?
S2 C16 1.777(12) . ?
S3 O7 1.246(10) . ?
S3 C18 1.54(2) . ?
S3 C17 1.749(16) . ?
O1 C1 1.272(10) . ?
O2 C1 1.256(10) 1_665 ?
O3 C2 1.246(9) 1_665 ?
O4 C10 1.271(9) . ?
O5 C10 1.258(9) . ?
O6 C9 1.255(9) . ?
N1 C2 1.311(10) . ?
N1 C3 1.397(10) . ?
N2 C9 1.309(10) . ?
N2 C8 1.420(9) . ?
C1 O2 1.256(10) 1_445 ?
C1 C2 1.534(11) . ?
C2 O3 1.246(9) 1_445 ?
C3 C4 1.403(10) . ?
C3 C8 1.407(10) . ?
C4 C5 1.398(11) . ?
C4 H4 0.93 . ?
C5 C6 1.394(11) . ?
C5 C11 1.517(10) . ?
C6 C7 1.395(11) . ?
C6 C12 1.505(11) . ?
C7 C8 1.389(11) . ?
C7 H7 0.93 . ?
C9 C10 1.497(10) . ?
C11 H11A 0.96 . ?
C11 H11B 0.96 . ?
C11 H11C 0.96 . ?
C12 H12A 0.96 . ?
C12 H12B 0.96 . ?
C12 H12C 0.96 . ?
C13A H13A 0.96 . ?
C13A H13B 0.96 . ?
C13A H13C 0.96 . ?
C14A H14A 0.96 . ?
C14A H14B 0.96 . ?
C14A H14C 0.96 . ?
C13B H13D 0.9601 . ?
C13B H13E 0.9601 . ?
C13B H13F 0.9601 . ?
C14B H14D 0.96 . ?
C14B H14E 0.96 . ?
C14B H14F 0.96 . ?
C15 H15A 0.96 . ?
C15 H15B 0.96 . ?
C15 H15C 0.96 . ?
C16 H16A 0.96 . ?
C16 H16B 0.96 . ?
C16 H16C 0.96 . ?
C17 H17A 0.96 . ?
C17 H17B 0.96 . ?
C17 H17C 0.96 . ?
C18 H18A 0.96 . ?
C18 H18B 0.96 . ?
C18 H18C 0.96 . ?
S4 O10 1.515(8) . ?
S4 C20 1.771(12) . ?
S4 C19 1.780(13) . ?
C19 H19A 0.96 . ?
C19 H19B 0.96 . ?
C19 H19C 0.96 . ?
C20 H20A 0.96 . ?
C20 H20B 0.96 . ?
C20 H20C 0.96 . ?
